data_2219827
loop_
_publ_author_name
'Kia, Reza'
'Fun, Hoong-Kun'

_publ_section_title
;
 <i>N</i>,<i>N</i>'-Bis(4-chloro-3-fluorobenzylidene)ethane-1,2-diamine
;
_journal_coeditor_code CV2465
_journal_issue 11
_journal_name_full 'Acta Crystallographica Section E'
_journal_page_first o2169
_journal_paper_doi 10.1107/S1600536808033916
_journal_volume 64
_journal_year 2008
_chemical_formula_iupac 'C16 H12 Cl2 F2 N2'
_chemical_formula_moiety 'C16 H12 Cl2 F2 N2'
_chemical_formula_sum 'C16 H12 Cl2 F2 N2'
_chemical_formula_weight 341.18
_chemical_name_systematic
;
<i>N</i>,<i>N</i>'-Bis(4-chloro-3-fluorobenzylidene)ethane-1,2-diamine
;
_space_group_IT_number 14
_symmetry_cell_setting monoclinic
_symmetry_space_group_name_Hall '-P 2yn'
_symmetry_space_group_name_H-M 'P 1 21/n 1'
_atom_sites_solution_hydrogens geom
_atom_sites_solution_primary direct
_atom_sites_solution_secondary difmap
_audit_creation_method SHELXL-97
_cell_angle_alpha 90.00
_cell_angle_beta 107.063(2)
_cell_angle_gamma 90.00
_cell_formula_units_Z 2
_cell_length_a 4.65420(10)
_cell_length_b 23.1343(6)
_cell_length_c 6.9961(2)
_cell_measurement_reflns_used 3479
_cell_measurement_temperature 100.00(10)
_cell_measurement_theta_max 30.01
_cell_measurement_theta_min 3.17
_cell_volume 720.12(3)
_computing_cell_refinement 'APEX2 (Bruker, 2005)'
_computing_data_collection 'APEX2 (Bruker, 2005)'
_computing_data_reduction 'SAINT (Bruker, 2005)'
_computing_molecular_graphics 'SHELXTL (Sheldrick, 2008)'
_computing_publication_material
;
SHELXTL (Sheldrick, 2008) and PLATON (Spek, 2003)
;
_computing_structure_refinement 'SHELXTL (Sheldrick, 2008)'
_computing_structure_solution 'SHELXTL (Sheldrick, 2008)'
_diffrn_ambient_temperature 100.00(10)
_diffrn_measured_fraction_theta_full 0.996
_diffrn_measured_fraction_theta_max 0.996
_diffrn_measurement_device_type
;
Bruker SMART APEXII CCD area-detector
;
_diffrn_measurement_method '\f and \w'
_diffrn_radiation_monochromator graphite
_diffrn_radiation_source 'fine-focus sealed tube'
_diffrn_radiation_type MoK\a
_diffrn_radiation_wavelength 0.71073
_diffrn_reflns_av_R_equivalents 0.0541
_diffrn_reflns_av_sigmaI/netI 0.0374
_diffrn_reflns_limit_h_max 6
_diffrn_reflns_limit_h_min -6
_diffrn_reflns_limit_k_max 32
_diffrn_reflns_limit_k_min -32
_diffrn_reflns_limit_l_max 9
_diffrn_reflns_limit_l_min -9
_diffrn_reflns_number 17372
_diffrn_reflns_theta_full 30.21
_diffrn_reflns_theta_max 30.21
_diffrn_reflns_theta_min 1.76
_diffrn_standards_number 0
_exptl_absorpt_coefficient_mu 0.469
_exptl_absorpt_correction_T_max 0.9833
_exptl_absorpt_correction_T_min 0.7948
_exptl_absorpt_correction_type multi-scan
_exptl_absorpt_process_details '(<i>SADABS</i>; Bruker, 2005)'
_exptl_crystal_colour colourless
_exptl_crystal_density_diffrn 1.573
_exptl_crystal_density_method 'not measured'
_exptl_crystal_description needle
_exptl_crystal_F_000 348
_exptl_crystal_size_max 0.51
_exptl_crystal_size_mid 0.05
_exptl_crystal_size_min 0.04
_refine_diff_density_max 0.989
_refine_diff_density_min -0.343
_refine_ls_extinction_method none
_refine_ls_goodness_of_fit_ref 1.074
_refine_ls_hydrogen_treatment constr
_refine_ls_matrix_type full
_refine_ls_number_parameters 100
_refine_ls_number_reflns 2139
_refine_ls_number_restraints 0
_refine_ls_restrained_S_all 1.074
_refine_ls_R_factor_all 0.0585
_refine_ls_R_factor_gt 0.0439
_refine_ls_shift/su_max 0.000
_refine_ls_shift/su_mean 0.000
_refine_ls_structure_factor_coef Fsqd
_refine_ls_weighting_details 'calc w=1/[\s^2^(Fo^2^)+(0.0465P)^2^+0.6198P] where P=(Fo^2^+2Fc^2^)/3'
_refine_ls_weighting_scheme calc
_refine_ls_wR_factor_gt 0.1062
_refine_ls_wR_factor_ref 0.1125
_reflns_number_gt 1705
_reflns_number_total 2139
_reflns_threshold_expression I>2\s(I)
_cod_data_source_file cv2465.cif
_cod_data_source_block I
_cod_original_sg_symbol_H-M 'P 21/n'
_cod_database_code 2219827
_cod_database_fobs_code 2219827

loop_
_symmetry_equiv_pos_as_xyz
'x, y, z'
'-x+1/2, y+1/2, -z+1/2'
'-x, -y, -z'
'x-1/2, -y-1/2, z-1/2'

loop_
_atom_site_type_symbol
_atom_site_label
_atom_site_fract_x
_atom_site_fract_y
_atom_site_fract_z
_atom_site_U_iso_or_equiv
_atom_site_adp_type
_atom_site_calc_flag
_atom_site_refinement_flags
_atom_site_occupancy
Cl Cl1 0.77503(10) 0.17566(2) -0.30608(7) 0.01931(14) Uani d . 1
F F1 0.6479(3) 0.24323(5) 0.0088(2) 0.0285(3) Uani d . 1
N N1 0.0845(4) 0.04180(7) 0.2962(2) 0.0165(3) Uani d . 1
C C1 0.4139(4) 0.17032(8) 0.1460(3) 0.0170(4) Uani d . 1
H H1A 0.3865 0.1959 0.2417 0.020 Uiso calc R 1
C C2 0.5544(4) 0.18819(8) 0.0072(3) 0.0178(4) Uani d . 1
C C3 0.6002(4) 0.15091(8) -0.1355(3) 0.0162(4) Uani d . 1
C C4 0.5045(4) 0.09402(8) -0.1403(3) 0.0166(4) Uani d . 1
H H4A 0.5381 0.0684 -0.2340 0.020 Uiso calc R 1
C C5 0.3581(4) 0.07550(8) -0.0045(3) 0.0158(4) Uani d . 1
H H5A 0.2890 0.0376 -0.0100 0.019 Uiso calc R 1
C C6 0.3139(4) 0.11314(8) 0.1400(3) 0.0146(3) Uani d . 1
C C7 0.1624(4) 0.09406(8) 0.2865(3) 0.0153(4) Uani d . 1
H H7A 0.1227 0.1210 0.3742 0.018 Uiso calc R 1
C C8 -0.0692(4) 0.02721(8) 0.4438(3) 0.0154(4) Uani d . 1
H H8A -0.2811 0.0208 0.3775 0.019 Uiso calc R 1
H H8B -0.0510 0.0590 0.5372 0.019 Uiso calc R 1

loop_
_atom_site_aniso_label
_atom_site_aniso_U_11
_atom_site_aniso_U_22
_atom_site_aniso_U_33
_atom_site_aniso_U_12
_atom_site_aniso_U_13
_atom_site_aniso_U_23
Cl1 0.0208(2) 0.0198(2) 0.0212(2) -0.00002(17) 0.01230(17) 0.00367(18)
F1 0.0397(7) 0.0162(6) 0.0378(8) -0.0075(5) 0.0242(6) -0.0041(5)
N1 0.0177(7) 0.0177(8) 0.0162(8) -0.0006(6) 0.0082(6) 0.0024(6)
C1 0.0184(8) 0.0155(9) 0.0192(9) -0.0001(7) 0.0088(7) -0.0015(7)
C2 0.0175(8) 0.0138(8) 0.0241(10) -0.0015(6) 0.0093(7) 0.0016(7)
C3 0.0135(8) 0.0185(9) 0.0185(9) 0.0003(7) 0.0077(7) 0.0048(7)
C4 0.0168(8) 0.0165(9) 0.0171(9) 0.0003(7) 0.0061(7) -0.0004(7)
C5 0.0173(8) 0.0131(8) 0.0185(9) -0.0008(6) 0.0073(7) 0.0017(7)
C6 0.0139(7) 0.0152(8) 0.0155(8) 0.0006(6) 0.0057(6) 0.0027(7)
C7 0.0147(8) 0.0169(9) 0.0152(9) 0.0003(6) 0.0057(7) 0.0012(7)
C8 0.0164(8) 0.0155(8) 0.0165(9) 0.0003(6) 0.0081(7) 0.0020(7)

loop_
_atom_type_symbol
_atom_type_description
_atom_type_scat_dispersion_real
_atom_type_scat_dispersion_imag
_atom_type_scat_source
C C 0.0033 0.0016 'International Tables Vol C Tables 4.2.6.8 and 6.1.1.4'
H H 0.0000 0.0000 'International Tables Vol C Tables 4.2.6.8 and 6.1.1.4'
N N 0.0061 0.0033 'International Tables Vol C Tables 4.2.6.8 and 6.1.1.4'
F F 0.0171 0.0103 'International Tables Vol C Tables 4.2.6.8 and 6.1.1.4'
Cl Cl 0.1484 0.1585 'International Tables Vol C Tables 4.2.6.8 and 6.1.1.4'

loop_
_geom_angle_atom_site_label_1
_geom_angle_atom_site_label_2
_geom_angle_atom_site_label_3
_geom_angle_site_symmetry_1
_geom_angle_site_symmetry_3
_geom_angle
C7 N1 C8 . . 117.74(17)
C2 C1 C6 . . 118.90(18)
C2 C1 H1A . . 120.5
C6 C1 H1A . . 120.5
F1 C2 C3 . . 118.59(17)
F1 C2 C1 . . 119.72(17)
C3 C2 C1 . . 121.70(17)
C2 C3 C4 . . 119.55(17)
C2 C3 Cl1 . . 119.73(14)
C4 C3 Cl1 . . 120.72(15)
C3 C4 C5 . . 119.63(18)
C3 C4 H4A . . 120.2
C5 C4 H4A . . 120.2
C4 C5 C6 . . 120.65(17)
C4 C5 H5A . . 119.7
C6 C5 H5A . . 119.7
C5 C6 C1 . . 119.56(17)
C5 C6 C7 . . 121.36(16)
C1 C6 C7 . . 119.08(17)
N1 C7 C6 . . 121.70(18)
N1 C7 H7A . . 119.2
C6 C7 H7A . . 119.2
N1 C8 C8 . 3_556 109.64(18)
N1 C8 H8A . . 109.7
C8 C8 H8A 3_556 . 109.7
N1 C8 H8B . . 109.7
C8 C8 H8B 3_556 . 109.7
H8A C8 H8B . . 108.2

loop_
_geom_bond_atom_site_label_1
_geom_bond_atom_site_label_2
_geom_bond_site_symmetry_2
_geom_bond_distance
Cl1 C3 . 1.7274(19)
F1 C2 . 1.345(2)
N1 C7 . 1.270(2)
N1 C8 . 1.458(2)
C1 C2 . 1.383(3)
C1 C6 . 1.399(3)
C1 H1A . 0.9300
C2 C3 . 1.383(3)
C3 C4 . 1.387(3)
C4 C5 . 1.389(3)
C4 H4A . 0.9300
C5 C6 . 1.395(3)
C5 H5A . 0.9300
C6 C7 . 1.472(3)
C7 H7A . 0.9300
C8 C8 3_556 1.524(4)
C8 H8A . 0.9700
C8 H8B . 0.9700

loop_
_geom_contact_atom_site_label_1
_geom_contact_atom_site_label_2
_geom_contact_distance
_geom_contact_site_symmetry_2
_geom_contact_publ_flag
Cl1 F1 3.0870(10) 4_665 y
C3 C6 3.429(3) 1_655 y

loop_
_geom_torsion_atom_site_label_1
_geom_torsion_atom_site_label_2
_geom_torsion_atom_site_label_3
_geom_torsion_atom_site_label_4
_geom_torsion_site_symmetry_4
_geom_torsion
C6 C1 C2 F1 . 178.99(16)
C6 C1 C2 C3 . -0.5(3)
F1 C2 C3 C4 . -179.76(16)
C1 C2 C3 C4 . -0.2(3)
F1 C2 C3 Cl1 . 0.1(2)
C1 C2 C3 Cl1 . 179.65(14)
C2 C3 C4 C5 . 1.4(3)
Cl1 C3 C4 C5 . -178.50(14)
C3 C4 C5 C6 . -1.7(3)
C4 C5 C6 C1 . 1.0(3)
C4 C5 C6 C7 . -179.29(16)
C2 C1 C6 C5 . 0.2(3)
C2 C1 C6 C7 . -179.57(16)
C8 N1 C7 C6 . -178.90(15)
C5 C6 C7 N1 . 4.9(3)
C1 C6 C7 N1 . -175.37(17)
C7 N1 C8 C8 3_556 -133.5(2)
